data_7225386
loop_
_publ_author_name
'Linder-Patton, Oliver M.'
'Bloch, Witold M.'
'Coghlan, Campbell J.'
'Sumida, Kenji'
'Kitagawa, Susumu'
'Furukawa, Shuhei'
'Doonan, Christian J.'
'Sumby, Christopher J.'

_publ_section_title
;
 Particle size effects in the kinetic trapping of a structurally-locked
 form of a flexible MOF
;
_journal_issue 22
_journal_name_full CrystEngComm
_journal_page_first 4172
_journal_paper_doi 10.1039/C6CE00082G
_journal_volume 18
_journal_year 2016
_chemical_formula_sum 'C21 H16 Cu N4 O12'
_chemical_formula_weight 579.92
_chemical_name_systematic
; 
 ? 
;
_space_group_IT_number 62
_symmetry_cell_setting orthorhombic
_symmetry_space_group_name_Hall '-P 2ac 2n'
_symmetry_space_group_name_H-M 'P n m a'
_atom_sites_solution_hydrogens geom
_atom_sites_solution_primary direct
_atom_sites_solution_secondary difmap
_audit_creation_method SHELXL-97
_audit_update_record
;
2016-02-02 deposited with the CCDC.
2016-02-18 downloaded from the CCDC.
;
_cell_angle_alpha 90.00
_cell_angle_beta 90.00
_cell_angle_gamma 90.00
_cell_formula_units_Z 4
_cell_length_a 9.4000(2)
_cell_length_b 19.5102(3)
_cell_length_c 14.7022(2)
_cell_measurement_reflns_used 6774
_cell_measurement_temperature 150(2)
_cell_measurement_theta_max 29.0667
_cell_measurement_theta_min 2.5006
_cell_volume 2696.32(8)
_computing_cell_refinement
;
CrysAlisPro, Agilent Technologies,
Version 1.171.35.11 (release 16-05-2011 CrysAlis171 .NET)
(compiled May 16 2011,17:55:39)
;
_computing_data_collection
;
CrysAlisPro, Agilent Technologies,
Version 1.171.35.11 (release 16-05-2011 CrysAlis171 .NET)
(compiled May 16 2011,17:55:39)
;
_computing_data_reduction
;
CrysAlisPro, Agilent Technologies,
Version 1.171.35.11 (release 16-05-2011 CrysAlis171 .NET)
(compiled May 16 2011,17:55:39)
;
_computing_molecular_graphics 'X-Seed (Barbour, 2003)'
_computing_publication_material 'CIFTAB (Sheldrick)'
_computing_structure_refinement 'SHELXL-97 (Sheldrick, 1997)'
_computing_structure_solution 'SHELXS-97 (Sheldrick, 1990)'
_diffrn_ambient_temperature 150(2)
_diffrn_detector_area_resol_mean 16.1695
_diffrn_measured_fraction_theta_full 0.992
_diffrn_measured_fraction_theta_max 0.896
_diffrn_measurement_details
;
  1 omega   65.00   94.00   1.0000   57.5300
omega____ theta____ kappa____ phi______ frames
    -       18.8463  179.0000  -30.0000 29

  2 omega  -74.00   46.00   1.0000   57.5300
omega____ theta____ kappa____ phi______ frames
    -      -19.6276    0.0000  -30.0000 120

  3 omega  -13.00   51.00   1.0000   57.5300
omega____ theta____ kappa____ phi______ frames
    -       18.8463   77.0000 -180.0000 64

  4 omega  -54.00   46.00   1.0000   57.5300
omega____ theta____ kappa____ phi______ frames
    -       18.8463  -37.0000   60.0000 100

;
_diffrn_measurement_device_type 'Xcalibur, Eos'
_diffrn_measurement_method '\w scans'
_diffrn_radiation_monochromator graphite
_diffrn_radiation_source 'Enhance (Mo) X-ray Source'
_diffrn_radiation_type 'Mo K\a'
_diffrn_radiation_wavelength 0.7107
_diffrn_reflns_av_R_equivalents 0.0314
_diffrn_reflns_av_sigmaI/netI 0.0254
_diffrn_reflns_limit_h_max 12
_diffrn_reflns_limit_h_min -11
_diffrn_reflns_limit_k_max 24
_diffrn_reflns_limit_k_min -25
_diffrn_reflns_limit_l_max 18
_diffrn_reflns_limit_l_min -20
_diffrn_reflns_number 15996
_diffrn_reflns_theta_full 27.00
_diffrn_reflns_theta_max 29.13
_diffrn_reflns_theta_min 2.57
_exptl_absorpt_coefficient_mu 0.875
_exptl_absorpt_correction_T_max 1.00000
_exptl_absorpt_correction_T_min 0.84409
_exptl_absorpt_correction_type multi-scan
_exptl_absorpt_process_details
;
CrysAlisPro, Agilent Technologies,
Version 1.171.35.11 (release 16-05-2011 CrysAlis171 .NET)
(compiled May 16 2011,17:55:39)
Empirical absorption correction using spherical harmonics,
 implemented in SCALE3 ABSPACK scaling algorithm.
;
_exptl_crystal_colour blue
_exptl_crystal_density_diffrn 1.429
_exptl_crystal_density_method 'not measured'
_exptl_crystal_description block
_exptl_crystal_F_000 1180
_exptl_crystal_size_max 0.46
_exptl_crystal_size_mid 0.29
_exptl_crystal_size_min 0.18
_refine_diff_density_max 0.532
_refine_diff_density_min -0.330
_refine_diff_density_rms 0.079
_refine_ls_extinction_method none
_refine_ls_goodness_of_fit_ref 1.110
_refine_ls_hydrogen_treatment mixed
_refine_ls_matrix_type full
_refine_ls_number_parameters 180
_refine_ls_number_reflns 3341
_refine_ls_number_restraints 1
_refine_ls_restrained_S_all 1.110
_refine_ls_R_factor_all 0.0427
_refine_ls_R_factor_gt 0.0354
_refine_ls_shift/su_max 0.000
_refine_ls_shift/su_mean 0.000
_refine_ls_structure_factor_coef Fsqd
_refine_ls_weighting_details 'calc w=1/[\s^2^(Fo^2^)+(0.0449P)^2^+2.7276P] where P=(Fo^2^+2Fc^2^)/3'
_refine_ls_weighting_scheme calc
_refine_ls_wR_factor_gt 0.0954
_refine_ls_wR_factor_ref 0.0996
_reflns_number_gt 2943
_reflns_number_total 3341
_reflns_threshold_expression >2sigma(I)
_cod_data_source_file c6ce00082g2.cif
_cod_data_source_block Cu-bcppm-H2O-water
_cod_original_sg_symbol_H-M Pnma
_cod_database_code 7225386

loop_
_symmetry_equiv_pos_as_xyz
'x, y, z'
'-x+1/2, -y, z+1/2'
'x+1/2, -y+1/2, -z+1/2'
'-x, y+1/2, -z'
'-x, -y, -z'
'x-1/2, y, -z-1/2'
'-x-1/2, y-1/2, z-1/2'
'x, -y-1/2, z'

loop_
_atom_site_label
_atom_site_type_symbol
_atom_site_fract_x
_atom_site_fract_y
_atom_site_fract_z
_atom_site_U_iso_or_equiv
_atom_site_adp_type
_atom_site_occupancy
_atom_site_symmetry_multiplicity
_atom_site_calc_flag
_atom_site_refinement_flags
Cu1 Cu 0.88348(3) 0.2500 0.736225(19) 0.01042(11) Uani 1 2 d S
O1 O 0.6326(2) 0.2500 0.70881(13) 0.0152(4) Uani 1 2 d SD
O28 O 0.47822(17) -0.15218(9) 0.39796(12) 0.0330(4) Uani 1 1 d .
O29 O 0.67518(15) -0.17578(6) 0.31860(8) 0.0151(3) Uani 1 1 d .
N12 N 0.92060(18) 0.17760(8) 0.64109(10) 0.0131(3) Uani 1 1 d .
N11 N 0.99517(17) 0.18940(7) 0.56369(10) 0.0125(3) Uani 1 1 d .
C27 C 0.6045(2) -0.14151(10) 0.37557(12) 0.0159(4) Uani 1 1 d .
C14 C 0.8732(2) 0.09485(10) 0.53814(12) 0.0154(4) Uani 1 1 d .
C1 C 1.0841(3) 0.2500 0.55859(17) 0.0130(5) Uani 1 2 d S
H1A H 1.1379 0.2500 0.5007 0.016 Uiso 1 2 calc SR
H1B H 1.1532 0.2500 0.6094 0.016 Uiso 1 2 calc SR
C22 C 0.8556(2) 0.00836(10) 0.41325(12) 0.0179(4) Uani 1 1 d .
H22 H 0.9303 0.0311 0.3818 0.021 Uiso 1 1 calc R
C15 C 0.9690(2) 0.14074(9) 0.50080(12) 0.0147(4) Uani 1 1 d .
H15 H 1.0091 0.1384 0.4416 0.018 Uiso 1 1 calc R
C23 C 0.7927(2) -0.04930(10) 0.37520(12) 0.0175(4) Uani 1 1 d .
H23 H 0.8267 -0.0665 0.3188 0.021 Uiso 1 1 calc R
C13 C 0.8468(2) 0.12071(9) 0.62595(12) 0.0147(4) Uani 1 1 d .
H13 H 0.7844 0.1001 0.6688 0.018 Uiso 1 1 calc R
C21 C 0.8098(2) 0.03319(10) 0.49734(13) 0.0170(4) Uani 1 1 d .
C24 C 0.6811(2) -0.08204(10) 0.41863(12) 0.0170(4) Uani 1 1 d .
C26 C 0.7012(3) -0.00160(12) 0.54217(15) 0.0320(6) Uani 1 1 d .
H26 H 0.6707 0.0140 0.6002 0.038 Uiso 1 1 calc R
C25 C 0.63716(16) -0.05824(8) 0.50407(9) 0.0311(6) Uani 1 1 d .
H25 H 0.5631 -0.0812 0.5358 0.037 Uiso 1 1 calc R
O3 O 0.81709(16) 0.25000(8) 0.10609(9) 0.0484(7) Uani 1 2 d SR
O2 O 0.31450(16) 0.14307(8) 0.26550(9) 0.0478(5) Uani 1 1 d R
O4 O 1.0943(4) 0.2500 0.02755(19) 0.0530(8) Uani 1 2 d S
O5 O 0.5702(3) 0.06876(13) 0.27220(16) 0.0596(6) Uani 1 1 d .
O6 O 0.3357(3) 0.2500 0.14048(18) 0.0462(7) Uani 1 2 d S
H1 H 0.612(3) 0.2830(10) 0.6785(16) 0.030(7) Uiso 1 1 d D

loop_
_atom_site_aniso_label
_atom_site_aniso_U_11
_atom_site_aniso_U_22
_atom_site_aniso_U_33
_atom_site_aniso_U_23
_atom_site_aniso_U_13
_atom_site_aniso_U_12
Cu1 0.01542(19) 0.00590(16) 0.00993(15) 0.000 0.00053(11) 0.000
O1 0.0172(11) 0.0111(9) 0.0173(9) 0.000 -0.0040(7) 0.000
O28 0.0209(9) 0.0320(9) 0.0462(9) -0.0238(7) 0.0097(7) -0.0097(7)
O29 0.0186(7) 0.0103(6) 0.0165(6) -0.0043(5) -0.0008(5) -0.0003(5)
N12 0.0141(8) 0.0106(7) 0.0144(7) -0.0011(5) 0.0016(6) -0.0009(6)
N11 0.0139(8) 0.0099(7) 0.0136(6) -0.0003(5) 0.0009(6) 0.0002(6)
C27 0.0173(10) 0.0119(9) 0.0186(8) -0.0038(7) -0.0018(7) 0.0003(7)
C14 0.0159(10) 0.0126(9) 0.0178(8) -0.0039(7) -0.0018(7) 0.0004(7)
C1 0.0117(13) 0.0092(11) 0.0181(11) 0.000 0.0014(9) 0.000
C22 0.0188(11) 0.0157(9) 0.0193(9) -0.0022(7) 0.0008(7) -0.0026(8)
C15 0.0163(10) 0.0127(8) 0.0151(8) -0.0038(6) -0.0005(7) 0.0008(7)
C23 0.0197(11) 0.0166(9) 0.0161(8) -0.0056(7) -0.0004(7) 0.0009(8)
C13 0.0150(10) 0.0106(8) 0.0184(8) -0.0021(6) 0.0012(7) -0.0005(7)
C21 0.0181(10) 0.0126(9) 0.0202(8) -0.0048(7) -0.0023(7) -0.0004(8)
C24 0.0168(10) 0.0132(9) 0.0209(9) -0.0058(7) -0.0026(7) 0.0007(8)
C26 0.0377(15) 0.0310(12) 0.0273(10) -0.0173(9) 0.0135(10) -0.0146(11)
C25 0.0348(14) 0.0289(12) 0.0297(11) -0.0143(9) 0.0124(9) -0.0165(10)
O3 0.0447(18) 0.0653(19) 0.0353(13) 0.000 -0.0112(12) 0.000
O2 0.0477(13) 0.0482(12) 0.0474(11) 0.0036(9) -0.0022(9) 0.0045(11)
O4 0.055(2) 0.068(2) 0.0358(14) 0.000 -0.0077(13) 0.000
O5 0.0418(14) 0.0635(15) 0.0736(15) 0.0043(12) -0.0137(11) 0.0082(12)
O6 0.0528(19) 0.0518(17) 0.0342(13) 0.000 0.0008(13) 0.000

loop_
_atom_type_symbol
_atom_type_description
_atom_type_scat_dispersion_real
_atom_type_scat_dispersion_imag
_atom_type_scat_source
C C 0.0033 0.0016 'International Tables Vol C Tables 4.2.6.8 and 6.1.1.4'
H H 0.0000 0.0000 'International Tables Vol C Tables 4.2.6.8 and 6.1.1.4'
Cu Cu 0.3201 1.2651 'International Tables Vol C Tables 4.2.6.8 and 6.1.1.4'
N N 0.0061 0.0033 'International Tables Vol C Tables 4.2.6.8 and 6.1.1.4'
O O 0.0106 0.0060 'International Tables Vol C Tables 4.2.6.8 and 6.1.1.4'

loop_
_geom_angle_atom_site_label_1
_geom_angle_atom_site_label_2
_geom_angle_atom_site_label_3
_geom_angle
_geom_angle_site_symmetry_1
_geom_angle_site_symmetry_3
O29 Cu1 O29 94.84(8) 2_655 7_766
O29 Cu1 N12 172.13(6) 2_655 8_565
O29 Cu1 N12 87.70(6) 7_766 8_565
O29 Cu1 N12 87.70(6) 2_655 .
O29 Cu1 N12 172.13(6) 7_766 .
N12 Cu1 N12 88.83(8) 8_565 .
O29 Cu1 O1 80.06(5) 2_655 .
O29 Cu1 O1 80.06(5) 7_766 .
N12 Cu1 O1 93.08(6) 8_565 .
N12 Cu1 O1 93.08(6) . .
Cu1 O1 H1 109.2(19) . .
C27 O29 Cu1 130.66(13) . 2_654
C13 N12 N11 105.73(14) . .
C13 N12 Cu1 127.67(13) . .
N11 N12 Cu1 123.51(11) . .
C15 N11 N12 111.20(15) . .
C15 N11 C1 130.11(17) . .
N12 N11 C1 118.66(15) . .
O28 C27 O29 125.98(18) . .
O28 C27 C24 118.17(17) . .
O29 C27 C24 115.85(17) . .
C15 C14 C13 104.26(16) . .
C15 C14 C21 129.15(17) . .
C13 C14 C21 126.59(18) . .
N11 C1 N11 109.3(2) . 8_565
N11 C1 H1A 109.8 . .
N11 C1 H1A 109.8 8_565 .
N11 C1 H1B 109.8 . .
N11 C1 H1B 109.8 8_565 .
H1A C1 H1B 108.3 . .
C23 C22 C21 120.45(19) . .
C23 C22 H22 119.8 . .
C21 C22 H22 119.8 . .
N11 C15 C14 107.61(16) . .
N11 C15 H15 126.2 . .
C14 C15 H15 126.2 . .
C24 C23 C22 120.71(17) . .
C24 C23 H23 119.6 . .
C22 C23 H23 119.6 . .
N12 C13 C14 111.20(17) . .
N12 C13 H13 124.4 . .
C14 C13 H13 124.4 . .
C26 C21 C22 118.45(18) . .
C26 C21 C14 120.19(17) . .
C22 C21 C14 121.36(18) . .
C23 C24 C25 118.92(17) . .
C23 C24 C27 121.62(16) . .
C25 C24 C27 119.45(17) . .
C25 C26 C21 121.28(18) . .
C25 C26 H26 119.4 . .
C21 C26 H26 119.4 . .
C26 C25 C24 120.11(16) . .
C26 C25 H25 119.9 . .
C24 C25 H25 119.9 . .

loop_
_geom_bond_atom_site_label_1
_geom_bond_atom_site_label_2
_geom_bond_distance
_geom_bond_site_symmetry_2
Cu1 O29 1.9666(12) 2_655
Cu1 O29 1.9667(12) 7_766
Cu1 N12 2.0181(15) 8_565
Cu1 N12 2.0182(15) .
Cu1 O1 2.393(2) .
O1 H1 0.807(16) .
O28 C27 1.249(3) .
O29 C27 1.261(2) .
O29 Cu1 1.9667(12) 2_654
N12 C13 1.328(2) .
N12 N11 1.356(2) .
N11 C15 1.348(2) .
N11 C1 1.450(2) .
C27 C24 1.505(3) .
C14 C15 1.384(3) .
C14 C13 1.408(2) .
C14 C21 1.470(3) .
C1 N11 1.450(2) 8_565
C1 H1A 0.9900 .
C1 H1B 0.9900 .
C22 C23 1.389(3) .
C22 C21 1.396(3) .
C22 H22 0.9500 .
C15 H15 0.9500 .
C23 C24 1.385(3) .
C23 H23 0.9500 .
C13 H13 0.9500 .
C21 C26 1.392(3) .
C24 C25 1.401(2) .
C26 C25 1.378(3) .
C26 H26 0.9500 .
C25 H25 0.9500 .

loop_
_geom_torsion_atom_site_label_1
_geom_torsion_atom_site_label_2
_geom_torsion_atom_site_label_3
_geom_torsion_atom_site_label_4
_geom_torsion
_geom_torsion_site_symmetry_1
_geom_torsion_site_symmetry_4
O29 Cu1 N12 C13 36.69(16) 2_655 .
O29 Cu1 N12 C13 -72.4(5) 7_766 .
N12 Cu1 N12 C13 -136.24(14) 8_565 .
O1 Cu1 N12 C13 -43.22(16) . .
O29 Cu1 N12 N11 -166.10(15) 2_655 .
O29 Cu1 N12 N11 84.9(5) 7_766 .
N12 Cu1 N12 N11 20.96(18) 8_565 .
O1 Cu1 N12 N11 113.99(14) . .
C13 N12 N11 C15 -0.1(2) . .
Cu1 N12 N11 C15 -161.49(13) . .
C13 N12 N11 C1 178.29(17) . .
Cu1 N12 N11 C1 16.9(2) . .
Cu1 O29 C27 O28 6.7(3) 2_654 .
Cu1 O29 C27 C24 -172.40(12) 2_654 .
C15 N11 C1 N11 113.9(2) . 8_565
N12 N11 C1 N11 -64.1(2) . 8_565
N12 N11 C15 C14 0.0(2) . .
C1 N11 C15 C14 -178.11(19) . .
C13 C14 C15 N11 0.1(2) . .
C21 C14 C15 N11 179.45(19) . .
C21 C22 C23 C24 1.8(3) . .
N11 N12 C13 C14 0.1(2) . .
Cu1 N12 C13 C14 160.50(13) . .
C15 C14 C13 N12 -0.1(2) . .
C21 C14 C13 N12 -179.51(18) . .
C23 C22 C21 C26 0.7(3) . .
C23 C22 C21 C14 -178.91(19) . .
C15 C14 C21 C26 -171.8(2) . .
C13 C14 C21 C26 7.5(3) . .
C15 C14 C21 C22 7.8(3) . .
C13 C14 C21 C22 -172.96(19) . .
C22 C23 C24 C25 -3.3(3) . .
C22 C23 C24 C27 175.57(18) . .
O28 C27 C24 C23 -153.4(2) . .
O29 C27 C24 C23 25.8(3) . .
O28 C27 C24 C25 25.5(3) . .
O29 C27 C24 C25 -155.28(17) . .
C22 C21 C26 C25 -1.6(4) . .
C14 C21 C26 C25 178.0(2) . .
C21 C26 C25 C24 0.1(3) . .
C23 C24 C25 C26 2.4(3) . .
C27 C24 C25 C26 -176.6(2) . .
